data_4026310
loop_
_publ_author_name
'Yali Li'
'Jiansong Sun'
'Yanqing Gong'
'Biao Yu'

_publ_section_title
;
 Synthesis of Oligomeric 4-(Glycosyloxy)benzoate Macrocyclic Glycosides
;
_journal_name_full 'Journal of Organic Chemistry'
_journal_page_first 3654
_journal_page_last 3663
_journal_paper_doi 10.1021/jo200440r
_journal_volume 76
_journal_year 2011
_chemical_absolute_configuration ad
_chemical_formula_sum 'C29 H44 O22'
_chemical_formula_weight 744.64
_chemical_name_systematic
; 
 ? 
;
_space_group_IT_number 4
_symmetry_cell_setting monoclinic
_symmetry_space_group_name_Hall 'P 2yb'
_symmetry_space_group_name_H-M 'P 1 21 1'
_atom_sites_solution_hydrogens geom
_atom_sites_solution_primary direct
_atom_sites_solution_secondary difmap
_audit_creation_method SHELXL-97
_cell_angle_alpha 90.00
_cell_angle_beta 92.947(2)
_cell_angle_gamma 90.00
_cell_formula_units_Z 2
_cell_length_a 7.7506(10)
_cell_length_b 14.8393(19)
_cell_length_c 14.9278(19)
_cell_measurement_reflns_used 6677
_cell_measurement_temperature 173(2)
_cell_measurement_theta_max 54.875
_cell_measurement_theta_min 5.263
_cell_volume 1714.6(4)
_computing_cell_refinement 'Bruker SAINT'
_computing_data_collection 'Bruker APEX2'
_computing_data_reduction 'Bruker SAINT'
_computing_molecular_graphics 'Bruker SHELXTL'
_computing_publication_material 'Bruker SHELXTL'
_computing_structure_refinement 'SHELXL-97 (Sheldrick, 1997)'
_computing_structure_solution 'SHELXS-97 (Sheldrick, 1990)'
_diffrn_ambient_temperature 173(2)
_diffrn_measured_fraction_theta_full 0.983
_diffrn_measured_fraction_theta_max 0.983
_diffrn_measurement_device_type 'Bruker APEX-II CCD'
_diffrn_measurement_method '\f and \w scans'
_diffrn_radiation_monochromator graphite
_diffrn_radiation_source 'fine-focus sealed tube'
_diffrn_radiation_type MoK\a
_diffrn_radiation_wavelength 0.71073
_diffrn_reflns_av_R_equivalents 0.0263
_diffrn_reflns_av_sigmaI/netI 0.0508
_diffrn_reflns_limit_h_max 9
_diffrn_reflns_limit_h_min -9
_diffrn_reflns_limit_k_max 18
_diffrn_reflns_limit_k_min -18
_diffrn_reflns_limit_l_max 18
_diffrn_reflns_limit_l_min -16
_diffrn_reflns_number 9901
_diffrn_reflns_theta_full 26.00
_diffrn_reflns_theta_max 26.00
_diffrn_reflns_theta_min 1.37
_exptl_absorpt_coefficient_mu 0.126
_exptl_absorpt_correction_T_max 0.7456
_exptl_absorpt_correction_T_min 0.6405
_exptl_absorpt_correction_type multi-scan
_exptl_absorpt_process_details sadabs
_exptl_crystal_colour colorless
_exptl_crystal_density_diffrn 1.442
_exptl_crystal_description block
_exptl_crystal_F_000 788
_exptl_crystal_size_max 0.17
_exptl_crystal_size_mid 0.12
_exptl_crystal_size_min 0.11
_refine_diff_density_max 0.657
_refine_diff_density_min -0.230
_refine_diff_density_rms 0.061
_refine_ls_abs_structure_details 'Flack H D (1983), Acta Cryst. A39, 876-881'
_refine_ls_abs_structure_Flack 1.6(11)
_refine_ls_extinction_method none
_refine_ls_goodness_of_fit_ref 1.065
_refine_ls_hydrogen_treatment constr
_refine_ls_matrix_type full
_refine_ls_number_parameters 478
_refine_ls_number_reflns 6237
_refine_ls_number_restraints 1
_refine_ls_restrained_S_all 1.064
_refine_ls_R_factor_all 0.0648
_refine_ls_R_factor_gt 0.0510
_refine_ls_shift/su_max 0.000
_refine_ls_shift/su_mean 0.000
_refine_ls_structure_factor_coef Fsqd
_refine_ls_weighting_details 'calc w=1/[\s^2^(Fo^2^)+(0.0540P)^2^+1.3083P] where P=(Fo^2^+2Fc^2^)/3'
_refine_ls_weighting_scheme calc
_refine_ls_wR_factor_gt 0.1254
_refine_ls_wR_factor_ref 0.1364
_reflns_number_gt 5305
_reflns_number_total 6237
_reflns_threshold_expression >2sigma(I)
_cod_data_source_file jo200440r_si_002.cif
_cod_data_source_block mo_dm1084_0m
_cod_depositor_comments
;
The following automatic conversions were performed:

'_refine_ls_hydrogen_treatment' value 'constr.' was replaced with the
value 'constr' as specified in the replacement file
'src/cod-tools/trunk/data/replacement-values/replacement_values.lst'.

Automatic conversion script
Id: cif_fix_values 5376 2017-05-30 11:51:03Z andrius 
;
_cod_database_code 4026310

loop_
_symmetry_equiv_pos_as_xyz
'x, y, z'
'-x, y+1/2, -z'

loop_
_atom_site_label
_atom_site_type_symbol
_atom_site_fract_x
_atom_site_fract_y
_atom_site_fract_z
_atom_site_U_iso_or_equiv
_atom_site_adp_type
_atom_site_occupancy
_atom_site_symmetry_multiplicity
_atom_site_calc_flag
_atom_site_refinement_flags
C1' C 0.0532(4) 0.4347(2) 0.1508(2) 0.0305(8) Uani 1 1 d .
H1 H -0.0270 0.4761 0.1812 0.037 Uiso 1 1 calc R
C2' C 0.0160(5) 0.4347(3) 0.0502(2) 0.0362(9) Uani 1 1 d .
H2 H 0.1107 0.4016 0.0212 0.043 Uiso 1 1 calc R
C3' C -0.1540(5) 0.3876(3) 0.0268(2) 0.0330(8) Uani 1 1 d .
H3 H -0.1694 0.3816 -0.0399 0.040 Uiso 1 1 calc R
C4' C -0.1535(5) 0.2944(3) 0.0688(2) 0.0306(8) Uani 1 1 d .
H4 H -0.0613 0.2571 0.0425 0.037 Uiso 1 1 calc R
C5' C -0.1165(4) 0.3021(2) 0.1698(2) 0.0256(7) Uani 1 1 d .
H5 H -0.2103 0.3373 0.1972 0.031 Uiso 1 1 calc R
C6' C -0.0999(5) 0.2101(2) 0.2137(2) 0.0298(8) Uani 1 1 d .
H6A H -0.2092 0.1760 0.2049 0.036 Uiso 1 1 calc R
H6B H -0.0061 0.1751 0.1875 0.036 Uiso 1 1 calc R
C7 C -0.0168(5) 0.1536(2) 0.3568(2) 0.0305(8) Uani 1 1 d .
C8 C 0.0592(4) 0.1775(2) 0.4467(2) 0.0282(7) Uani 1 1 d .
C9 C 0.0974(5) 0.1079(2) 0.5065(2) 0.0307(8) Uani 1 1 d .
H9 H 0.0685 0.0476 0.4905 0.037 Uiso 1 1 calc R
C10 C 0.1778(5) 0.1263(3) 0.5899(2) 0.0312(8) Uani 1 1 d .
C11 C 0.2208(5) 0.2150(3) 0.6121(2) 0.0330(8) Uani 1 1 d .
C12 C 0.1824(5) 0.2842(3) 0.5523(2) 0.0346(8) Uani 1 1 d .
H12 H 0.2119 0.3446 0.5677 0.042 Uiso 1 1 calc R
C13 C 0.1006(5) 0.2651(2) 0.4695(2) 0.0319(8) Uani 1 1 d .
H13 H 0.0732 0.3125 0.4285 0.038 Uiso 1 1 calc R
C14 C 0.1621(6) -0.0268(3) 0.6334(3) 0.0427(10) Uani 1 1 d .
H14A H 0.0360 -0.0278 0.6244 0.064 Uiso 1 1 calc R
H14B H 0.1975 -0.0668 0.6833 0.064 Uiso 1 1 calc R
H14C H 0.2144 -0.0474 0.5786 0.064 Uiso 1 1 calc R
C1 C 0.3051(5) 0.3150(3) 0.7296(2) 0.0347(8) Uani 1 1 d .
H1A H 0.1899 0.3442 0.7181 0.042 Uiso 1 1 calc R
C2 C 0.3523(5) 0.3117(3) 0.8302(2) 0.0423(10) Uani 1 1 d .
H2A H 0.4677 0.2824 0.8407 0.051 Uiso 1 1 calc R
C3 C 0.3602(5) 0.4058(3) 0.8643(2) 0.0448(11) Uani 1 1 d .
H3B H 0.2414 0.4320 0.8579 0.054 Uiso 1 1 calc R
C4 C 0.4798(5) 0.4647(3) 0.8122(2) 0.0429(11) Uani 1 1 d .
H4B H 0.6013 0.4437 0.8246 0.052 Uiso 1 1 calc R
C5 C 0.4352(5) 0.4569(3) 0.7115(2) 0.0362(9) Uani 1 1 d .
H5B H 0.3183 0.4834 0.6973 0.043 Uiso 1 1 calc R
C6 C 0.5652(6) 0.5028(3) 0.6566(3) 0.0433(10) Uani 1 1 d .
H6C H 0.5696 0.5678 0.6714 0.052 Uiso 1 1 calc R
H6D H 0.6811 0.4768 0.6705 0.052 Uiso 1 1 calc R
C21 C 0.4247(5) 0.5566(3) 0.5207(3) 0.0377(9) Uani 1 1 d .
C22 C 0.3747(5) 0.5306(3) 0.4265(2) 0.0320(8) Uani 1 1 d .
C23 C 0.2955(5) 0.5946(3) 0.3711(3) 0.0339(8) Uani 1 1 d .
H23 H 0.2756 0.6536 0.3928 0.041 Uiso 1 1 calc R
C24 C 0.2453(5) 0.5718(2) 0.2836(3) 0.0334(8) Uani 1 1 d .
C25 C 0.2738(4) 0.4850(2) 0.2532(2) 0.0282(8) Uani 1 1 d .
C26 C 0.3614(4) 0.4223(2) 0.3075(2) 0.0270(7) Uani 1 1 d .
C27 C 0.4093(5) 0.4441(2) 0.3958(2) 0.0290(7) Uani 1 1 d .
H27 H 0.4646 0.4009 0.4344 0.035 Uiso 1 1 calc R
C28 C 0.1578(6) 0.7217(3) 0.2468(3) 0.0482(11) Uani 1 1 d .
H28A H 0.0896 0.7281 0.2999 0.072 Uiso 1 1 calc R
H28B H 0.1029 0.7559 0.1969 0.072 Uiso 1 1 calc R
H28C H 0.2747 0.7449 0.2601 0.072 Uiso 1 1 calc R
C29 C 0.4759(5) 0.2738(2) 0.3217(2) 0.0326(8) Uani 1 1 d .
H29A H 0.5894 0.2942 0.3456 0.049 Uiso 1 1 calc R
H29B H 0.4899 0.2195 0.2854 0.049 Uiso 1 1 calc R
H29C H 0.4026 0.2601 0.3714 0.049 Uiso 1 1 calc R
O4 O -0.2913(3) 0.43988(17) 0.05853(17) 0.0343(6) Uani 1 1 d .
H4A H -0.3793 0.4336 0.0239 0.051 Uiso 1 1 calc R
O1 O 0.2272(3) 0.46290(16) 0.16498(15) 0.0284(5) Uani 1 1 d .
O2 O 0.0455(3) 0.34618(16) 0.18657(15) 0.0280(5) Uani 1 1 d .
O3 O 0.0096(4) 0.5232(2) 0.0172(2) 0.0572(9) Uani 1 1 d .
H3A H 0.1093 0.5456 0.0205 0.086 Uiso 1 1 calc R
O5 O -0.3161(3) 0.25257(18) 0.05044(19) 0.0404(7) Uani 1 1 d .
H5A H -0.3010 0.2004 0.0304 0.061 Uiso 1 1 calc R
O6 O -0.0605(3) 0.22623(16) 0.30821(15) 0.0299(5) Uani 1 1 d .
O7 O -0.0331(4) 0.07731(18) 0.32944(18) 0.0411(7) Uani 1 1 d .
O8 O 0.2180(4) 0.06262(17) 0.65360(17) 0.0400(7) Uani 1 1 d .
O9 O 0.3032(3) 0.22680(18) 0.69556(16) 0.0368(6) Uani 1 1 d .
O10 O 0.4345(3) 0.36370(16) 0.68712(15) 0.0317(6) Uani 1 1 d .
O11 O 0.2270(4) 0.2639(2) 0.87777(19) 0.0533(8) Uani 1 1 d .
H11 H 0.2387 0.2084 0.8694 0.080 Uiso 1 1 calc R
O12 O 0.4163(4) 0.4104(3) 0.95554(17) 0.0663(11) Uani 1 1 d .
H12A H 0.3749 0.3669 0.9833 0.099 Uiso 1 1 calc R
O13 O 0.4677(4) 0.5551(2) 0.8391(2) 0.0585(9) Uani 1 1 d .
H13A H 0.5640 0.5724 0.8612 0.088 Uiso 1 1 calc R
O14 O 0.5180(4) 0.49105(18) 0.56205(17) 0.0445(7) Uani 1 1 d .
O15 O 0.3901(4) 0.6273(2) 0.5544(2) 0.0522(8) Uani 1 1 d .
O16 O 0.1669(4) 0.62882(18) 0.2227(2) 0.0444(7) Uani 1 1 d .
O17 O 0.3977(3) 0.34262(17) 0.26762(15) 0.0340(6) Uani 1 1 d .
O18 O 0.6636(3) 0.09150(17) 0.97878(18) 0.0387(6) Uani 1 1 d .
H18A H 0.6217 0.0945 0.9251 0.058 Uiso 1 1 d R
H18B H 0.5988 0.0580 1.0088 0.058 Uiso 1 1 d R
O19 O 0.7719(4) 0.6145(2) 0.9079(2) 0.0618(9) Uani 1 1 d .
H19A H 0.8452 0.5863 0.9417 0.093 Uiso 1 1 d R
H19B H 0.7313 0.6677 0.9096 0.093 Uiso 1 1 d R
O20 O 0.3566(4) 0.2837(2) 0.08625(18) 0.0513(8) Uani 1 1 d .
H20C H 0.4611 0.2734 0.0748 0.077 Uiso 1 1 d R
H20D H 0.3208 0.3327 0.1080 0.077 Uiso 1 1 d R
O21 O 0.6315(4) 0.5942(2) 0.15244(19) 0.0535(8) Uani 1 1 d .
H21A H 0.6958 0.5500 0.1399 0.080 Uiso 1 1 d R
H21B H 0.6457 0.5952 0.2093 0.080 Uiso 1 1 d R
O22 O 0.0650(9) 0.9547(5) 0.1968(5) 0.0677(19) Uani 0.50 1 d P
H22A H 0.1086 0.9978 0.1680 0.102 Uiso 0.50 1 d PR
H22B H 0.0348 0.9915 0.2367 0.102 Uiso 0.50 1 d PR
O23 O 0.6728(10) 0.3120(5) 0.5374(5) 0.071(2) Uani 0.50 1 d P
H23A H 0.6553 0.2612 0.5121 0.107 Uiso 0.50 1 d PR
H23B H 0.6247 0.3635 0.5351 0.107 Uiso 0.50 1 d PR

loop_
_atom_site_aniso_label
_atom_site_aniso_U_11
_atom_site_aniso_U_22
_atom_site_aniso_U_33
_atom_site_aniso_U_23
_atom_site_aniso_U_13
_atom_site_aniso_U_12
C1' 0.0311(18) 0.031(2) 0.0286(18) 0.0079(15) -0.0047(14) -0.0061(15)
C2' 0.0320(19) 0.055(2) 0.0215(17) 0.0111(17) -0.0038(13) -0.0038(17)
C3' 0.0298(18) 0.041(2) 0.0269(18) 0.0005(15) -0.0067(14) 0.0024(16)
C4' 0.0299(18) 0.038(2) 0.0232(17) -0.0065(15) -0.0062(13) 0.0019(15)
C5' 0.0313(17) 0.0222(17) 0.0228(16) -0.0025(13) -0.0029(13) -0.0020(14)
C6' 0.0339(18) 0.0278(19) 0.0269(18) -0.0028(14) -0.0049(14) 0.0020(15)
C7 0.0315(18) 0.032(2) 0.0284(18) 0.0022(15) 0.0022(14) -0.0012(15)
C8 0.0308(18) 0.0264(18) 0.0275(18) 0.0039(14) 0.0022(13) -0.0013(15)
C9 0.039(2) 0.0235(18) 0.0302(18) 0.0024(14) 0.0040(14) -0.0030(15)
C10 0.0356(19) 0.0305(19) 0.0278(18) 0.0086(15) 0.0047(14) 0.0051(16)
C11 0.040(2) 0.037(2) 0.0216(17) 0.0023(15) -0.0002(14) 0.0008(17)
C12 0.048(2) 0.0284(19) 0.0269(18) 0.0018(15) -0.0010(15) -0.0023(17)
C13 0.042(2) 0.0275(19) 0.0261(18) 0.0060(14) -0.0030(15) 0.0010(16)
C14 0.061(3) 0.030(2) 0.039(2) 0.0137(17) 0.0110(18) 0.0096(19)
C1 0.041(2) 0.043(2) 0.0194(17) 0.0000(15) -0.0022(14) 0.0027(17)
C2 0.037(2) 0.067(3) 0.0222(17) 0.0049(18) -0.0035(14) 0.0046(19)
C3 0.0295(19) 0.083(3) 0.0212(18) -0.0177(19) -0.0044(14) 0.000(2)
C4 0.0286(19) 0.068(3) 0.031(2) -0.023(2) -0.0097(15) 0.0065(19)
C5 0.040(2) 0.041(2) 0.0268(19) -0.0145(16) -0.0079(15) 0.0064(17)
C6 0.060(3) 0.041(2) 0.028(2) -0.0101(17) -0.0084(17) -0.007(2)
C21 0.039(2) 0.034(2) 0.040(2) -0.0071(18) -0.0011(16) -0.0089(17)
C22 0.0336(19) 0.032(2) 0.0305(19) -0.0025(15) 0.0000(14) -0.0093(15)
C23 0.0335(19) 0.0261(19) 0.042(2) -0.0024(16) 0.0009(15) -0.0016(15)
C24 0.0325(19) 0.0271(19) 0.041(2) 0.0054(16) 0.0000(15) -0.0010(15)
C25 0.0268(17) 0.0296(19) 0.0278(18) 0.0037(14) -0.0018(13) -0.0040(14)
C26 0.0258(16) 0.0269(19) 0.0283(18) 0.0002(14) 0.0000(13) -0.0040(14)
C27 0.0370(19) 0.0246(18) 0.0252(17) 0.0001(14) -0.0021(14) -0.0019(15)
C28 0.055(3) 0.029(2) 0.061(3) 0.009(2) 0.009(2) 0.008(2)
C29 0.045(2) 0.0255(19) 0.0273(18) 0.0013(14) -0.0006(15) 0.0045(16)
O4 0.0304(13) 0.0310(14) 0.0398(14) -0.0040(11) -0.0133(11) 0.0022(11)
O1 0.0261(12) 0.0338(13) 0.0247(12) 0.0053(10) -0.0043(9) -0.0054(10)
O2 0.0293(12) 0.0263(12) 0.0274(12) 0.0068(10) -0.0073(9) -0.0032(10)
O3 0.0457(17) 0.065(2) 0.059(2) 0.0419(17) -0.0194(14) -0.0183(15)
O5 0.0419(15) 0.0283(14) 0.0493(17) -0.0121(12) -0.0152(12) -0.0002(11)
O6 0.0422(14) 0.0237(12) 0.0236(12) -0.0006(10) -0.0021(10) -0.0021(11)
O7 0.0598(18) 0.0263(15) 0.0363(15) -0.0013(11) -0.0066(12) -0.0016(12)
O8 0.0552(17) 0.0333(15) 0.0311(14) 0.0121(11) -0.0018(12) 0.0050(13)
O9 0.0461(15) 0.0378(15) 0.0256(13) 0.0071(11) -0.0074(11) 0.0007(12)
O10 0.0411(14) 0.0330(14) 0.0211(12) -0.0039(10) 0.0013(10) 0.0001(11)
O11 0.0537(18) 0.080(2) 0.0256(14) 0.0046(15) 0.0020(12) -0.0078(17)
O12 0.0455(17) 0.137(4) 0.0160(13) -0.0144(17) -0.0033(11) -0.0265(19)
O13 0.0387(17) 0.076(2) 0.061(2) -0.0469(18) -0.0051(14) -0.0015(15)
O14 0.072(2) 0.0337(15) 0.0266(14) -0.0052(11) -0.0088(13) -0.0039(14)
O15 0.0608(19) 0.0444(17) 0.0500(18) -0.0251(15) -0.0111(14) 0.0081(15)
O16 0.0522(17) 0.0290(14) 0.0511(17) 0.0087(12) -0.0074(13) 0.0057(13)
O17 0.0481(15) 0.0289(13) 0.0238(12) -0.0032(10) -0.0088(10) 0.0075(11)
O18 0.0443(15) 0.0330(14) 0.0382(14) -0.0052(12) -0.0030(11) 0.0004(12)
O19 0.0479(18) 0.062(2) 0.074(2) 0.0233(18) -0.0203(15) -0.0076(16)
O20 0.0577(18) 0.062(2) 0.0332(15) -0.0173(14) -0.0073(13) 0.0246(15)
O21 0.0569(19) 0.068(2) 0.0347(15) -0.0142(15) -0.0068(13) 0.0152(16)
O22 0.058(4) 0.061(5) 0.083(5) -0.015(4) 0.005(4) -0.007(4)
O23 0.079(5) 0.052(4) 0.082(5) 0.003(4) 0.000(4) 0.000(4)

loop_
_atom_type_symbol
_atom_type_description
_atom_type_scat_dispersion_real
_atom_type_scat_dispersion_imag
_atom_type_scat_source
C C 0.0033 0.0016 'International Tables Vol C Tables 4.2.6.8 and 6.1.1.4'
H H 0.0000 0.0000 'International Tables Vol C Tables 4.2.6.8 and 6.1.1.4'
O O 0.0106 0.0060 'International Tables Vol C Tables 4.2.6.8 and 6.1.1.4'

loop_
_geom_angle_atom_site_label_1
_geom_angle_atom_site_label_2
_geom_angle_atom_site_label_3
_geom_angle
O1 C1' O2 106.0(3)
O1 C1' C2' 106.2(3)
O2 C1' C2' 111.3(3)
O1 C1' H1 111.1
O2 C1' H1 111.1
C2' C1' H1 111.1
O3 C2' C1' 110.4(3)
O3 C2' C3' 109.6(3)
C1' C2' C3' 110.3(3)
O3 C2' H2 108.8
C1' C2' H2 108.8
C3' C2' H2 108.8
O4 C3' C2' 109.2(3)
O4 C3' C4' 110.3(3)
C2' C3' C4' 109.9(3)
O4 C3' H3 109.1
C2' C3' H3 109.1
C4' C3' H3 109.1
O5 C4' C3' 109.6(3)
O5 C4' C5' 110.1(3)
C3' C4' C5' 109.6(3)
O5 C4' H4 109.2
C3' C4' H4 109.2
C5' C4' H4 109.2
O2 C5' C6' 106.4(3)
O2 C5' C4' 109.1(3)
C6' C5' C4' 111.5(3)
O2 C5' H5 109.9
C6' C5' H5 109.9
C4' C5' H5 109.9
O6 C6' C5' 106.3(3)
O6 C6' H6A 110.5
C5' C6' H6A 110.5
O6 C6' H6B 110.5
C5' C6' H6B 110.5
H6A C6' H6B 108.7
O7 C7 O6 123.7(3)
O7 C7 C8 124.1(3)
O6 C7 C8 112.2(3)
C13 C8 C9 120.3(3)
C13 C8 C7 121.7(3)
C9 C8 C7 117.9(3)
C8 C9 C10 120.1(3)
C8 C9 H9 119.9
C10 C9 H9 119.9
O8 C10 C9 124.3(3)
O8 C10 C11 116.4(3)
C9 C10 C11 119.3(3)
O9 C11 C12 124.2(3)
O9 C11 C10 115.4(3)
C12 C11 C10 120.5(3)
C11 C12 C13 119.7(3)
C11 C12 H12 120.1
C13 C12 H12 120.1
C8 C13 C12 120.1(3)
C8 C13 H13 119.9
C12 C13 H13 119.9
O8 C14 H14A 109.5
O8 C14 H14B 109.5
H14A C14 H14B 109.5
O8 C14 H14C 109.5
H14A C14 H14C 109.5
H14B C14 H14C 109.5
O9 C1 O10 108.0(3)
O9 C1 C2 108.9(3)
O10 C1 C2 108.5(3)
O9 C1 H1A 110.4
O10 C1 H1A 110.4
C2 C1 H1A 110.4
O11 C2 C3 108.3(3)
O11 C2 C1 111.8(3)
C3 C2 C1 108.1(3)
O11 C2 H2A 109.5
C3 C2 H2A 109.5
C1 C2 H2A 109.5
O12 C3 C2 112.4(4)
O12 C3 C4 107.6(3)
C2 C3 C4 112.4(3)
O12 C3 H3B 108.1
C2 C3 H3B 108.1
C4 C3 H3B 108.1
O13 C4 C3 110.6(3)
O13 C4 C5 109.7(4)
C3 C4 C5 110.3(3)
O13 C4 H4B 108.7
C3 C4 H4B 108.7
C5 C4 H4B 108.7
O10 C5 C6 107.2(3)
O10 C5 C4 108.7(3)
C6 C5 C4 112.3(3)
O10 C5 H5B 109.5
C6 C5 H5B 109.5
C4 C5 H5B 109.5
O14 C6 C5 109.6(3)
O14 C6 H6C 109.8
C5 C6 H6C 109.8
O14 C6 H6D 109.8
C5 C6 H6D 109.8
H6C C6 H6D 108.2
O15 C21 O14 124.6(4)
O15 C21 C22 124.7(4)
O14 C21 C22 110.7(3)
C23 C22 C27 121.5(3)
C23 C22 C21 118.3(3)
C27 C22 C21 120.2(3)
C22 C23 C24 119.4(3)
C22 C23 H23 120.3
C24 C23 H23 120.3
O16 C24 C23 124.9(3)
O16 C24 C25 115.6(3)
C23 C24 C25 119.5(3)
C24 C25 O1 119.5(3)
C24 C25 C26 120.8(3)
O1 C25 C26 119.5(3)
O17 C26 C25 115.7(3)
O17 C26 C27 124.5(3)
C25 C26 C27 119.8(3)
C26 C27 C22 118.7(3)
C26 C27 H27 120.7
C22 C27 H27 120.7
O16 C28 H28A 109.5
O16 C28 H28B 109.5
H28A C28 H28B 109.5
O16 C28 H28C 109.5
H28A C28 H28C 109.5
H28B C28 H28C 109.5
O17 C29 H29A 109.5
O17 C29 H29B 109.5
H29A C29 H29B 109.5
O17 C29 H29C 109.5
H29A C29 H29C 109.5
H29B C29 H29C 109.5
C3' O4 H4A 109.5
C25 O1 C1' 114.2(3)
C1' O2 C5' 114.3(2)
C2' O3 H3A 109.5
C4' O5 H5A 109.5
C7 O6 C6' 115.6(3)
C10 O8 C14 116.2(3)
C11 O9 C1 116.2(3)
C1 O10 C5 112.0(3)
C2 O11 H11 109.5
C3 O12 H12A 109.5
C4 O13 H13A 109.5
C21 O14 C6 117.6(3)
C24 O16 C28 117.2(3)
C26 O17 C29 118.0(3)
H18A O18 H18B 108.6
H19A O19 H19B 132.5
H20C O20 H20D 124.3
H21A O21 H21B 100.7
H22A O22 H22B 90.2
H23A O23 H23B 136.0

loop_
_geom_bond_atom_site_label_1
_geom_bond_atom_site_label_2
_geom_bond_distance
C1' O1 1.418(4)
C1' O2 1.420(4)
C1' C2' 1.516(5)
C1' H1 1.0000
C2' O3 1.403(5)
C2' C3' 1.516(5)
C2' H2 1.0000
C3' O4 1.418(5)
C3' C4' 1.519(5)
C3' H3 1.0000
C4' O5 1.418(4)
C4' C5' 1.524(4)
C4' H4 1.0000
C5' O2 1.427(4)
C5' C6' 1.517(5)
C5' H5 1.0000
C6' O6 1.448(4)
C6' H6A 0.9900
C6' H6B 0.9900
C7 O7 1.208(4)
C7 O6 1.333(4)
C7 C8 1.480(5)
C8 C13 1.378(5)
C8 C9 1.387(5)
C9 C10 1.390(5)
C9 H9 0.9500
C10 O8 1.365(4)
C10 C11 1.394(5)
C11 O9 1.381(4)
C11 C12 1.384(5)
C12 C13 1.389(5)
C12 H12 0.9500
C13 H13 0.9500
C14 O8 1.423(5)
C14 H14A 0.9800
C14 H14B 0.9800
C14 H14C 0.9800
C1 O9 1.403(5)
C1 O10 1.413(5)
C1 C2 1.528(5)
C1 H1A 1.0000
C2 O11 1.422(5)
C2 C3 1.486(7)
C2 H2A 1.0000
C3 O12 1.410(4)
C3 C4 1.517(6)
C3 H3B 1.0000
C4 O13 1.406(5)
C4 C5 1.530(5)
C4 H4B 1.0000
C5 O10 1.430(4)
C5 C6 1.495(6)
C5 H5B 1.0000
C6 O14 1.450(4)
C6 H6C 0.9900
C6 H6D 0.9900
C21 O15 1.200(5)
C21 O14 1.343(5)
C21 C22 1.491(5)
C22 C23 1.382(5)
C22 C27 1.393(5)
C23 C24 1.385(5)
C23 H23 0.9500
C24 O16 1.362(4)
C24 C25 1.387(5)
C25 O1 1.387(4)
C25 C26 1.387(5)
C26 O17 1.361(4)
C26 C27 1.388(5)
C27 H27 0.9500
C28 O16 1.427(5)
C28 H28A 0.9800
C28 H28B 0.9800
C28 H28C 0.9800
C29 O17 1.418(4)
C29 H29A 0.9800
C29 H29B 0.9800
C29 H29C 0.9800
O4 H4A 0.8400
O3 H3A 0.8400
O5 H5A 0.8400
O11 H11 0.8400
O12 H12A 0.8400
O13 H13A 0.8400
O18 H18A 0.8501
O18 H18B 0.8501
O19 H19A 0.8503
O19 H19B 0.8507
O20 H20C 0.8499
O20 H20D 0.8497
O21 H21A 0.8499
O21 H21B 0.8500
O22 H22A 0.8500
O22 H22B 0.8502
O23 H23A 0.8501
O23 H23B 0.8500

loop_
_geom_hbond_atom_site_label_D
_geom_hbond_atom_site_label_H
_geom_hbond_atom_site_label_A
_geom_hbond_distance_DH
_geom_hbond_distance_HA
_geom_hbond_distance_DA
_geom_hbond_angle_DHA
_geom_hbond_site_symmetry_A
O21 H21B O9 0.85 2.43 3.026(4) 127.3 2_656
O23 H23A O15 0.85 2.24 3.092(8) 179.8 2_646
O22 H22B O7 0.85 1.97 2.822(8) 179.5 1_565
O22 H22A O19 0.85 2.29 3.141(9) 179.2 2_656
O21 H21B O8 0.85 2.31 3.101(4) 155.8 2_656
O21 H21A O4 0.85 2.04 2.766(4) 142.7 1_655
O20 H20D O2 0.85 2.49 3.048(4) 123.5 .
O20 H20D O17 0.85 2.43 2.847(4) 111.0 .
O20 H20D O1 0.85 2.25 3.095(4) 179.6 .
O21 H21A O4 0.85 2.04 2.766(4) 142.7 1_655
O20 H20C O5 0.85 1.81 2.659(4) 179.5 1_655
O19 H19B O20 0.85 1.85 2.704(5) 179.8 2_656
O19 H19A O3 0.85 1.90 2.754(4) 179.9 1_656
O18 H18B O13 0.85 2.36 3.000(4) 133.1 2_647
O18 H18B O12 0.85 2.26 2.938(5) 136.9 2_647
O18 H18A O1 0.85 2.67 3.025(3) 106.3 2_646
O4 H4A O12 0.84 1.87 2.708(4) 173.7 1_454
O3 H3A O18 0.84 1.89 2.726(4) 176.3 2_656
O5 H5A O18 0.84 1.81 2.620(3) 162.9 1_454
O11 H11 O21 0.84 2.01 2.793(5) 155.9 2_646
O12 H12A O20 0.84 1.98 2.765(5) 154.9 1_556
O12 H12A O11 0.84 2.44 2.837(5) 110.0 .
O13 H13A O19 0.84 1.83 2.672(4) 177.8 .

loop_
_geom_torsion_atom_site_label_1
_geom_torsion_atom_site_label_2
_geom_torsion_atom_site_label_3
_geom_torsion_atom_site_label_4
_geom_torsion
O1 C1' C2' O3 -70.2(4)
O2 C1' C2' O3 174.9(3)
O1 C1' C2' C3' 168.5(3)
O2 C1' C2' C3' 53.6(4)
O3 C2' C3' O4 -54.2(4)
C1' C2' C3' O4 67.6(4)
O3 C2' C3' C4' -175.3(3)
C1' C2' C3' C4' -53.5(4)
O4 C3' C4' O5 56.6(4)
C2' C3' C4' O5 177.1(3)
O4 C3' C4' C5' -64.4(3)
C2' C3' C4' C5' 56.1(4)
O5 C4' C5' O2 -178.7(3)
C3' C4' C5' O2 -58.0(4)
O5 C4' C5' C6' 64.1(4)
C3' C4' C5' C6' -175.2(3)
O2 C5' C6' O6 59.6(3)
C4' C5' C6' O6 178.5(3)
O7 C7 C8 C13 169.3(4)
O6 C7 C8 C13 -8.8(5)
O7 C7 C8 C9 -7.0(6)
O6 C7 C8 C9 174.9(3)
C13 C8 C9 C10 0.0(5)
C7 C8 C9 C10 176.3(3)
C8 C9 C10 O8 178.9(3)
C8 C9 C10 C11 -0.6(5)
O8 C10 C11 O9 1.6(5)
C9 C10 C11 O9 -178.9(3)
O8 C10 C11 C12 -178.9(3)
C9 C10 C11 C12 0.6(6)
O9 C11 C12 C13 179.4(4)
C10 C11 C12 C13 0.0(6)
C9 C8 C13 C12 0.6(6)
C7 C8 C13 C12 -175.6(3)
C11 C12 C13 C8 -0.6(6)
O9 C1 C2 O11 -62.9(4)
O10 C1 C2 O11 179.7(3)
O9 C1 C2 C3 177.9(3)
O10 C1 C2 C3 60.5(4)
O11 C2 C3 O12 63.3(4)
C1 C2 C3 O12 -175.3(3)
O11 C2 C3 C4 -175.2(3)
C1 C2 C3 C4 -53.8(4)
O12 C3 C4 O13 -62.9(4)
C2 C3 C4 O13 172.8(3)
O12 C3 C4 C5 175.4(4)
C2 C3 C4 C5 51.2(4)
O13 C4 C5 O10 -175.3(3)
C3 C4 C5 O10 -53.2(4)
O13 C4 C5 C6 66.3(4)
C3 C4 C5 C6 -171.6(4)
O10 C5 C6 O14 59.3(4)
C4 C5 C6 O14 178.6(3)
O15 C21 C22 C23 5.7(6)
O14 C21 C22 C23 -172.6(3)
O15 C21 C22 C27 -174.9(4)
O14 C21 C22 C27 6.8(5)
C27 C22 C23 C24 1.6(6)
C21 C22 C23 C24 -179.0(4)
C22 C23 C24 O16 -179.8(4)
C22 C23 C24 C25 0.6(5)
O16 C24 C25 O1 1.9(5)
C23 C24 C25 O1 -178.5(3)
O16 C24 C25 C26 176.4(3)
C23 C24 C25 C26 -4.0(5)
C24 C25 C26 O17 -173.3(3)
O1 C25 C26 O17 1.1(5)
C24 C25 C26 C27 5.1(5)
O1 C25 C26 C27 179.6(3)
O17 C26 C27 C22 175.5(3)
C25 C26 C27 C22 -2.9(5)
C23 C22 C27 C26 -0.5(5)
C21 C22 C27 C26 -179.8(3)
C24 C25 O1 C1' -86.7(4)
C26 C25 O1 C1' 98.7(4)
O2 C1' O1 C25 -74.3(3)
C2' C1' O1 C25 167.2(3)
O1 C1' O2 C5' -173.5(3)
C2' C1' O2 C5' -58.5(4)
C6' C5' O2 C1' -179.3(3)
C4' C5' O2 C1' 60.3(4)
O7 C7 O6 C6' -11.1(5)
C8 C7 O6 C6' 167.0(3)
C5' C6' O6 C7 -170.9(3)
C9 C10 O8 C14 -4.1(5)
C11 C10 O8 C14 175.4(3)
C12 C11 O9 C1 17.5(5)
C10 C11 O9 C1 -163.1(3)
O10 C1 O9 C11 -78.5(4)
C2 C1 O9 C11 163.8(3)
O9 C1 O10 C5 174.5(2)
C2 C1 O10 C5 -67.5(4)
C6 C5 O10 C1 -175.0(3)
C4 C5 O10 C1 63.4(4)
O15 C21 O14 C6 6.5(6)
C22 C21 O14 C6 -175.2(3)
C5 C6 O14 C21 94.4(4)
C23 C24 O16 C28 9.2(6)
C25 C24 O16 C28 -171.1(3)
C25 C26 O17 C29 -175.6(3)
C27 C26 O17 C29 6.0(5)
